data_4305036
loop_
_publ_author_name
'Jian-Wen Cheng'
'Shou-Tian Zheng'
'Guo-Yu Yang'

_publ_section_title
;
Incorporating Distinct Metal Clusters To Construct Diversity of 3D
Pillared-Layer Lanthanide-Transition-Metal Frameworks
;
_journal_name_full 'Inorganic Chemistry'
_journal_page_first 4930
_journal_page_last 4935
_journal_paper_doi 10.1021/ic800221j
_journal_volume 47
_journal_year 2008
_chemical_formula_sum 'C49 H35.6 Cu5 Er4 I4 N8 O22.3'
_chemical_formula_weight 2587.59
_chemical_name_systematic
; 
 ? 
;
_space_group_IT_number 2
_symmetry_cell_setting triclinic
_symmetry_space_group_name_Hall '-P 1'
_symmetry_space_group_name_H-M 'P -1'
_atom_sites_solution_hydrogens geom
_atom_sites_solution_primary direct
_atom_sites_solution_secondary difmap
_audit_creation_method SHELXL-97
_cell_angle_alpha 102.776(2)
_cell_angle_beta 109.1520(10)
_cell_angle_gamma 99.330(2)
_cell_formula_units_Z 2
_cell_length_a 13.583(3)
_cell_length_b 14.015(3)
_cell_length_c 19.705(4)
_cell_measurement_reflns_used 8568
_cell_measurement_temperature 293(2)
_cell_measurement_theta_max 27.4758
_cell_measurement_theta_min 2.1695
_cell_volume 3341.8(12)
_computing_cell_refinement 'CrystalClear (Rigaku Corp., 2000)'
_computing_data_collection 'CrystalClear (Rigaku Corp., 2000)'
_computing_data_reduction 'CrystalClear (Rigaku Corp., 2000)'
_computing_molecular_graphics SHELXTL
_computing_publication_material SHELXTL
_computing_structure_refinement 'SHELXL-97 (Sheldrick, 1997)'
_computing_structure_solution 'SHELXS-97 (Sheldrick, 1990)'
_diffrn_ambient_temperature 293(2)
_diffrn_measured_fraction_theta_full 0.968
_diffrn_measured_fraction_theta_max 0.968
_diffrn_measurement_device_type 'mercury CCD'
_diffrn_measurement_method dtprofit.ref
_diffrn_radiation_monochromator graphite
_diffrn_radiation_source 'fine-focus sealed tube'
_diffrn_radiation_type MoK\a
_diffrn_radiation_wavelength 0.71073
_diffrn_reflns_av_R_equivalents 0.0259
_diffrn_reflns_av_sigmaI/netI 0.0420
_diffrn_reflns_limit_h_max 17
_diffrn_reflns_limit_h_min -17
_diffrn_reflns_limit_k_max 11
_diffrn_reflns_limit_k_min -18
_diffrn_reflns_limit_l_max 25
_diffrn_reflns_limit_l_min -25
_diffrn_reflns_number 25183
_diffrn_reflns_theta_full 27.49
_diffrn_reflns_theta_max 27.49
_diffrn_reflns_theta_min 2.17
_diffrn_standards_decay_% 0
_diffrn_standards_interval_count 0
_diffrn_standards_interval_time .
_diffrn_standards_number 0
_exptl_absorpt_coefficient_mu 8.443
_exptl_absorpt_correction_T_max 1.0000
_exptl_absorpt_correction_T_min 0.6892
_exptl_absorpt_correction_type multi-scan
_exptl_absorpt_process_details 'SADABS (Sheldrick, 1996)'
_exptl_crystal_colour black
_exptl_crystal_density_diffrn 2.571
_exptl_crystal_density_method 'not measured'
_exptl_crystal_description Prism
_exptl_crystal_F_000 2386
_exptl_crystal_size_max 0.1600
_exptl_crystal_size_mid 0.0800
_exptl_crystal_size_min 0.0500
_refine_diff_density_max 1.575
_refine_diff_density_min -2.703
_refine_diff_density_rms 0.361
_refine_ls_extinction_method none
_refine_ls_goodness_of_fit_ref 1.068
_refine_ls_hydrogen_treatment constr
_refine_ls_matrix_type full
_refine_ls_number_parameters 842
_refine_ls_number_reflns 14842
_refine_ls_number_restraints 24
_refine_ls_restrained_S_all 1.072
_refine_ls_R_factor_all 0.0498
_refine_ls_R_factor_gt 0.0412
_refine_ls_shift/su_max 0.002
_refine_ls_shift/su_mean 0.000
_refine_ls_structure_factor_coef Fsqd
_refine_ls_weighting_details 'calc w=1/[\s^2^(Fo^2^)+(0.0455P)^2^+23.6446P] where P=(Fo^2^+2Fc^2^)/3'
_refine_ls_weighting_scheme calc
_refine_ls_wR_factor_gt 0.0999
_refine_ls_wR_factor_ref 0.1058
_reflns_number_gt 12636
_reflns_number_total 14842
_reflns_threshold_expression >2sigma(I)
_cod_data_source_file ic800221j-file002_3.cif
_cod_data_source_block 3
_cod_depositor_comments
;
The following automatic conversions were performed:
'_exptl_absorpt_correction_type' value 'Multi-scan' changed to
'multi-scan' according to
'/home/saulius/struct/CIF-dictionaries/cif_core.dic' dictionary named
'cif_core.dic' version 2.4.1 from 2010-06-29.

Automatic conversion script
Id: cif_fix_enum 1527 2010-12-29 10:47:43Z saulius 
;
_cod_original_cell_volume 3341.9(13)
_cod_original_formula_sum 'C49 H35.60 Cu5 Er4 I4 N8 O22.30'
_cod_database_code 4305036

loop_
_symmetry_equiv_pos_as_xyz
'x, y, z'
'-x, -y, -z'

loop_
_atom_site_label
_atom_site_type_symbol
_atom_site_fract_x
_atom_site_fract_y
_atom_site_fract_z
_atom_site_U_iso_or_equiv
_atom_site_adp_type
_atom_site_occupancy
_atom_site_symmetry_multiplicity
_atom_site_calc_flag
_atom_site_refinement_flags
_atom_site_disorder_assembly
_atom_site_disorder_group
Er1 Er 0.98032(2) -0.27940(2) 0.989490(16) 0.01438(7) Uani 1 1 d . . .
Er2 Er 0.67845(2) -0.38051(2) 0.943054(16) 0.01430(7) Uani 1 1 d . . .
Er3 Er 0.90188(2) -0.49133(2) 1.051146(15) 0.01220(7) Uani 1 1 d . . .
Er4 Er 0.58697(2) -0.59420(2) 1.009443(17) 0.01561(7) Uani 1 1 d . . .
Cu1 Cu 1.3095(5) -0.2034(4) 1.4966(3) 0.0825(15) Uani 0.45 1 d P . .
Cu1' Cu 1.3057(4) -0.1454(3) 1.5020(2) 0.0746(11) Uani 0.55 1 d P . .
Cu2 Cu 0.92257(19) -0.28901(16) 1.51812(8) 0.0961(7) Uani 1 1 d . . .
Cu3 Cu 0.54201(17) -0.24157(12) 0.54790(7) 0.0819(6) Uani 1 1 d . . .
Cu4 Cu 0.35376(19) -0.20863(16) 0.61640(10) 0.0923(6) Uani 1 1 d . . .
Cu5 Cu 0.07284(13) -1.00627(12) 0.56054(7) 0.0669(4) Uani 1 1 d . . .
I1 I 0.49405(6) -0.06679(5) 0.59412(4) 0.05301(17) Uani 1 1 d . . .
I2 I 0.34046(7) -0.38687(6) 0.53206(5) 0.0629(2) Uani 1 1 d . . .
I3 I 0.15431(6) -0.17222(7) 0.55418(4) 0.0615(2) Uani 1 1 d . . .
I4 I 0.12974(6) -0.91135(6) 0.46964(4) 0.05286(17) Uani 1 1 d . . .
C1 C 1.2348(5) -0.2635(5) 1.0116(4) 0.0190(13) Uani 1 1 d . . .
C2 C 1.1925(6) 0.1377(5) 1.0214(4) 0.0218(14) Uani 1 1 d . . .
C3 C 1.2315(6) -0.1554(5) 1.0223(4) 0.0237(15) Uani 1 1 d . . .
C4 C 1.1284(6) -0.0424(5) 1.0160(5) 0.0270(16) Uani 1 1 d . . .
H4A H 1.0621 -0.0284 1.0107 0.032 Uiso 1 1 calc R . .
C5 C 1.2121(6) 0.0350(5) 1.0253(4) 0.0240(15) Uani 1 1 d . . .
C6 C 1.3118(7) 0.0161(6) 1.0367(6) 0.040(2) Uani 1 1 d . . .
H6A H 1.3710 0.0673 1.0447 0.048 Uiso 1 1 calc R . .
C7 C 1.3220(6) -0.0809(6) 1.0360(6) 0.036(2) Uani 1 1 d . . .
H7A H 1.3885 -0.0957 1.0446 0.044 Uiso 1 1 calc R . .
C8 C 1.0815(6) -0.2660(5) 1.1535(4) 0.0237(15) Uani 1 1 d . . .
C9 C 1.1400(6) -0.2392(6) 1.2371(4) 0.0270(16) Uani 1 1 d . . .
C10 C 1.1567(8) -0.3152(8) 1.2698(5) 0.047(2) Uani 1 1 d . . .
H10A H 1.1332 -0.3823 1.2402 0.056 Uiso 1 1 calc R . .
C11 C 1.2075(10) -0.2918(10) 1.3453(6) 0.065(3) Uani 1 1 d . . .
H11A H 1.2169 -0.3445 1.3665 0.078 Uiso 1 1 calc R . .
C12 C 1.2288(9) -0.1228(11) 1.3592(6) 0.075(4) Uani 1 1 d . . .
H12A H 1.2530 -0.0564 1.3903 0.090 Uiso 1 1 calc R . .
C13 C 1.1772(9) -0.1412(7) 1.2813(5) 0.051(3) Uani 1 1 d . . .
H13A H 1.1687 -0.0882 1.2605 0.061 Uiso 1 1 calc R . .
C14 C 0.9726(6) -0.6436(6) 1.1651(4) 0.0241(15) Uani 1 1 d . . .
C15 C 0.9937(7) -0.6595(6) 1.2421(4) 0.0328(18) Uani 1 1 d . . .
C16 C 1.0092(9) -0.7488(7) 1.2538(5) 0.046(2) Uani 1 1 d . . .
H16A H 1.0027 -0.8023 1.2137 0.055 Uiso 1 1 calc R . .
C17 C 1.0347(11) -0.7607(9) 1.3247(5) 0.062(3) Uani 1 1 d . . .
H17A H 1.0436 -0.8230 1.3309 0.074 Uiso 1 1 calc R . .
C18 C 1.0356(11) -0.5978(9) 1.3742(5) 0.063(3) Uani 1 1 d . . .
H18A H 1.0481 -0.5442 1.4160 0.076 Uiso 1 1 calc R . .
C19 C 1.0056(10) -0.5806(8) 1.3035(6) 0.055(3) Uani 1 1 d . . .
H19A H 0.9942 -0.5186 1.2979 0.066 Uiso 1 1 calc R . .
C20 C 0.7839(6) -0.4544(6) 1.1710(4) 0.0242(15) Uani 1 1 d . . .
C21 C 0.8111(6) -0.4140(6) 1.2543(4) 0.0280(16) Uani 1 1 d . . .
C22 C 0.7528(10) -0.4558(8) 1.2899(6) 0.061(3) Uani 1 1 d . . .
H22A H 0.6906 -0.5079 1.2624 0.073 Uiso 1 1 calc R . .
C23 C 0.7873(12) -0.4196(10) 1.3678(6) 0.070(4) Uani 1 1 d . . .
H23A H 0.7497 -0.4515 1.3919 0.084 Uiso 1 1 calc R . .
C24 C 0.9259(10) -0.2999(8) 1.3733(5) 0.059(3) Uani 1 1 d . . .
H24A H 0.9851 -0.2449 1.4012 0.071 Uiso 1 1 calc R . .
C25 C 0.8978(8) -0.3350(7) 1.2963(5) 0.044(2) Uani 1 1 d . . .
H25A H 0.9385 -0.3043 1.2734 0.052 Uiso 1 1 calc R . .
C26 C 0.7829(5) -0.3952(5) 0.8149(4) 0.0209(14) Uani 1 1 d . . .
C27 C 0.7356(6) -0.3499(5) 0.7537(4) 0.0232(15) Uani 1 1 d . . .
C28 C 0.7173(8) -0.3990(7) 0.6794(5) 0.042(2) Uani 1 1 d . . .
H28A H 0.7361 -0.4597 0.6678 0.050 Uiso 1 1 calc R . .
C29 C 0.6721(9) -0.3584(8) 0.6237(5) 0.054(3) Uani 1 1 d . . .
H29A H 0.6619 -0.3924 0.5747 0.064 Uiso 1 1 calc R . .
C30 C 0.6605(9) -0.2246(7) 0.7068(5) 0.049(3) Uani 1 1 d . . .
H30A H 0.6415 -0.1637 0.7165 0.059 Uiso 1 1 calc R . .
C31 C 0.7063(8) -0.2596(7) 0.7664(5) 0.040(2) Uani 1 1 d . . .
H31A H 0.7175 -0.2228 0.8150 0.048 Uiso 1 1 calc R . .
C32 C 0.6088(6) -0.5994(6) 0.8024(4) 0.0275(16) Uani 1 1 d . . .
C33 C 0.5564(7) -0.6442(6) 0.7165(4) 0.0281(16) Uani 1 1 d . . .
C34 C 0.5152(8) -0.5852(6) 0.6717(5) 0.042(2) Uani 1 1 d . . .
H34A H 0.5119 -0.5203 0.6933 0.051 Uiso 1 1 calc R . .
C35 C 0.4790(9) -0.6242(7) 0.5946(5) 0.050(3) Uani 1 1 d . . .
H35A H 0.4549 -0.5830 0.5651 0.060 Uiso 1 1 calc R . .
C36 C 0.5107(8) -0.7770(7) 0.6045(5) 0.042(2) Uani 1 1 d . . .
H36A H 0.5071 -0.8438 0.5819 0.051 Uiso 1 1 calc R . .
C37 C 0.5501(7) -0.7428(6) 0.6812(5) 0.0349(18) Uiso 1 1 d . . .
H37A H 0.5726 -0.7859 0.7094 0.042 Uiso 1 1 calc R . .
C38 C 0.4863(6) -0.2902(6) 0.8800(4) 0.0276(16) Uani 1 1 d . . .
C39 C 0.4238(8) -0.2312(7) 0.8362(5) 0.039(2) Uani 1 1 d . . .
C40 C 0.3677(12) -0.1725(11) 0.8655(8) 0.080(4) Uani 1 1 d U . .
H40A H 0.3652 -0.1720 0.9122 0.096 Uiso 1 1 calc R . .
C41 C 0.3143(16) -0.1134(15) 0.8257(11) 0.120(6) Uani 1 1 d U . .
H41A H 0.2813 -0.0682 0.8463 0.144 Uiso 1 1 calc R . .
C42 C 0.3130(15) -0.1258(13) 0.7529(10) 0.106(5) Uani 1 1 d U . .
H42A H 0.2722 -0.0923 0.7232 0.127 Uiso 1 1 calc R . .
C43 C 0.4210(9) -0.2361(8) 0.7648(5) 0.049(2) Uani 1 1 d . . .
H43A H 0.4577 -0.2777 0.7449 0.058 Uiso 1 1 calc R . .
C44 C 0.3628(6) -0.7240(5) 0.8899(4) 0.0249(15) Uani 1 1 d . . .
C45 C 0.2895(6) -0.7950(6) 0.8135(4) 0.0285(16) Uani 1 1 d . . .
C46 C 0.1853(7) -0.8453(7) 0.7965(5) 0.043(2) Uani 1 1 d . . .
H46A H 0.1562 -0.8381 0.8334 0.052 Uiso 1 1 calc R . .
C47 C 0.1240(8) -0.9064(8) 0.7248(5) 0.050(3) Uani 1 1 d . . .
H47A H 0.0540 -0.9414 0.7148 0.060 Uiso 1 1 calc R . .
C48 C 0.2619(9) -0.8692(10) 0.6862(6) 0.064(3) Uani 1 1 d . . .
H48A H 0.2888 -0.8763 0.6481 0.076 Uiso 1 1 calc R . .
C49 C 0.3301(9) -0.8089(9) 0.7572(5) 0.055(3) Uani 1 1 d . . .
H49A H 0.4014 -0.7784 0.7669 0.066 Uiso 1 1 calc R . .
O1 O 1.1518(4) -0.3254(3) 1.0083(3) 0.0170(9) Uani 1 1 d . . .
O2 O 1.3154(4) -0.2864(4) 1.0023(4) 0.0320(13) Uani 1 1 d . . .
O3 O 1.2733(4) 0.2033(4) 1.0287(3) 0.0280(12) Uani 1 1 d . . .
O4 O 1.1002(4) 0.1478(4) 1.0125(3) 0.0268(11) Uani 1 1 d . . .
O5 O 1.0659(5) -0.1968(4) 1.1231(3) 0.0339(13) Uani 1 1 d . . .
O6 O 1.0512(4) -0.3574(4) 1.1163(3) 0.0295(12) Uani 1 1 d . . .
O7 O 0.9942(4) -0.7096(4) 1.1212(3) 0.0241(11) Uani 1 1 d . . .
O8 O 0.9385(5) -0.5711(4) 1.1515(3) 0.0303(12) Uani 1 1 d . . .
O9 O 0.8480(4) -0.4164(4) 1.1460(3) 0.0270(11) Uani 1 1 d . . .
O10 O 0.6975(5) -0.5221(5) 1.1328(3) 0.0387(14) Uani 1 1 d . . .
O11 O 0.8120(4) -0.4729(4) 0.7995(3) 0.0296(12) Uani 1 1 d . . .
O12 O 0.7942(4) -0.3458(4) 0.8821(3) 0.0195(10) Uani 1 1 d . . .
O13 O 0.6509(6) -0.6537(4) 0.8381(3) 0.0453(17) Uani 1 1 d . . .
O14 O 0.6034(4) -0.5113(4) 0.8275(3) 0.0259(11) Uani 1 1 d . . .
O15 O 0.5451(5) -0.3332(4) 0.8554(3) 0.0369(13) Uani 1 1 d . . .
O16 O 0.4798(5) -0.2878(4) 0.9425(3) 0.0397(14) Uani 1 1 d . . .
O17 O 0.4613(4) -0.7052(4) 0.9034(3) 0.0327(13) Uani 1 1 d . . .
O18 O 0.3211(5) -0.6861(4) 0.9336(3) 0.0331(13) Uani 1 1 d . . .
O19 O 0.8538(4) -0.3384(3) 1.0313(2) 0.0154(9) Uani 1 1 d . . .
O20 O 0.7232(3) -0.5237(3) 0.9761(2) 0.0133(8) Uani 1 1 d . . .
O21 O 0.9468(3) -0.4527(3) 0.9529(2) 0.0128(8) Uani 1 1 d . . .
O22 O 0.4792(4) -0.5146(3) 1.0585(3) 0.0185(9) Uani 1 1 d . . .
N1 N 1.1358(5) -0.1356(4) 1.0141(4) 0.0240(13) Uani 1 1 d . . .
N2 N 1.2442(8) -0.1988(10) 1.3902(5) 0.070(3) Uani 1 1 d . . .
N3 N 1.0470(9) -0.6864(7) 1.3846(5) 0.062(3) Uani 1 1 d . . .
N4 N 0.8713(9) -0.3419(7) 1.4087(4) 0.060(3) Uani 1 1 d . . .
N5 N 0.6417(7) -0.2731(6) 0.6354(4) 0.046(2) Uani 1 1 d . . .
N6 N 0.4770(7) -0.7193(6) 0.5602(4) 0.0413(18) Uani 1 1 d . . .
N7 N 0.3684(10) -0.1841(8) 0.7235(5) 0.075(3) Uani 1 1 d . . .
N8 N 0.1597(7) -0.9182(7) 0.6685(4) 0.051(2) Uani 1 1 d . . .
OW O 1.035(2) -0.9866(19) 1.1738(14) 0.061(7) Uani 0.30 1 d PU . .

loop_
_atom_site_aniso_label
_atom_site_aniso_U_11
_atom_site_aniso_U_22
_atom_site_aniso_U_33
_atom_site_aniso_U_23
_atom_site_aniso_U_13
_atom_site_aniso_U_12
Er1 0.01513(14) 0.01059(13) 0.01970(15) 0.00523(10) 0.00829(11) 0.00465(10)
Er2 0.01383(14) 0.01235(14) 0.01780(14) 0.00567(10) 0.00621(11) 0.00403(10)
Er3 0.01313(13) 0.01135(13) 0.01287(13) 0.00331(10) 0.00548(10) 0.00428(10)
Er4 0.01399(14) 0.01363(14) 0.02107(15) 0.00611(11) 0.00779(11) 0.00462(10)
Cu1 0.102(3) 0.097(4) 0.0245(17) 0.008(3) 0.0077(18) 0.012(3)
Cu1' 0.085(2) 0.094(3) 0.0219(13) 0.0105(19) 0.0030(13) 0.006(2)
Cu2 0.1446(18) 0.1235(16) 0.0214(6) 0.0257(8) 0.0286(9) 0.0368(13)
Cu3 0.1513(17) 0.0620(9) 0.0188(6) 0.0117(6) 0.0040(8) 0.0503(10)
Cu4 0.1307(17) 0.1085(15) 0.0547(10) 0.0493(10) 0.0294(10) 0.0522(13)
Cu5 0.0636(9) 0.0762(10) 0.0303(6) -0.0044(6) -0.0008(6) 0.0028(7)
I1 0.0626(4) 0.0352(3) 0.0504(4) 0.0090(3) 0.0113(3) 0.0099(3)
I2 0.0838(6) 0.0479(4) 0.0632(5) 0.0171(3) 0.0341(4) 0.0190(4)
I3 0.0551(4) 0.0807(5) 0.0487(4) 0.0170(4) 0.0145(3) 0.0303(4)
I4 0.0552(4) 0.0590(4) 0.0417(4) 0.0121(3) 0.0161(3) 0.0158(3)
C1 0.017(3) 0.014(3) 0.027(4) 0.004(3) 0.010(3) 0.002(2)
C2 0.027(4) 0.014(3) 0.028(4) 0.005(3) 0.014(3) 0.009(3)
C3 0.023(4) 0.017(3) 0.038(4) 0.010(3) 0.015(3) 0.010(3)
C4 0.019(3) 0.017(3) 0.052(5) 0.014(3) 0.017(3) 0.011(3)
C5 0.017(3) 0.017(3) 0.039(4) 0.009(3) 0.010(3) 0.008(3)
C6 0.027(4) 0.016(4) 0.076(7) 0.010(4) 0.023(4) -0.001(3)
C7 0.020(4) 0.025(4) 0.071(6) 0.017(4) 0.020(4) 0.014(3)
C8 0.021(3) 0.022(4) 0.024(4) 0.002(3) 0.009(3) 0.001(3)
C9 0.028(4) 0.024(4) 0.021(4) 0.000(3) 0.007(3) -0.001(3)
C10 0.054(6) 0.042(5) 0.039(5) 0.017(4) 0.006(4) 0.015(4)
C11 0.072(8) 0.080(9) 0.036(6) 0.025(6) 0.007(5) 0.014(6)
C12 0.051(7) 0.091(10) 0.037(6) -0.033(6) 0.001(5) 0.004(6)
C13 0.069(7) 0.034(5) 0.031(5) -0.001(4) 0.006(5) 0.004(5)
C14 0.021(3) 0.031(4) 0.028(4) 0.012(3) 0.015(3) 0.010(3)
C15 0.045(5) 0.038(5) 0.021(4) 0.012(3) 0.015(3) 0.016(4)
C16 0.085(8) 0.035(5) 0.021(4) 0.014(3) 0.020(4) 0.018(5)
C17 0.104(10) 0.054(7) 0.028(5) 0.022(5) 0.021(6) 0.017(6)
C18 0.109(10) 0.064(7) 0.024(5) 0.011(5) 0.027(6) 0.040(7)
C19 0.080(8) 0.052(6) 0.037(5) 0.009(5) 0.025(5) 0.029(6)
C20 0.027(4) 0.029(4) 0.018(3) 0.007(3) 0.008(3) 0.012(3)
C21 0.029(4) 0.040(4) 0.018(3) 0.007(3) 0.012(3) 0.012(3)
C22 0.078(8) 0.059(7) 0.031(5) 0.004(5) 0.024(5) -0.013(6)
C23 0.108(10) 0.078(8) 0.034(5) 0.022(5) 0.045(7) 0.004(7)
C24 0.080(8) 0.057(7) 0.027(5) 0.011(4) 0.013(5) -0.006(6)
C25 0.048(6) 0.049(6) 0.023(4) 0.003(4) 0.013(4) -0.001(4)
C26 0.017(3) 0.026(4) 0.019(3) 0.006(3) 0.007(3) 0.001(3)
C27 0.023(4) 0.025(4) 0.018(3) 0.004(3) 0.005(3) 0.005(3)
C28 0.060(6) 0.044(5) 0.022(4) 0.007(4) 0.012(4) 0.028(4)
C29 0.076(8) 0.072(7) 0.019(4) 0.012(4) 0.016(4) 0.044(6)
C30 0.076(7) 0.044(5) 0.020(4) 0.011(4) 0.005(4) 0.025(5)
C31 0.066(6) 0.043(5) 0.018(4) 0.012(3) 0.015(4) 0.027(4)
C32 0.027(4) 0.032(4) 0.018(3) 0.003(3) 0.007(3) 0.003(3)
C33 0.038(4) 0.026(4) 0.019(4) 0.004(3) 0.012(3) 0.005(3)
C34 0.065(6) 0.025(4) 0.024(4) -0.003(3) 0.007(4) 0.013(4)
C35 0.075(7) 0.043(5) 0.029(5) 0.016(4) 0.006(5) 0.029(5)
C36 0.068(7) 0.031(5) 0.024(4) 0.004(3) 0.013(4) 0.014(4)
C38 0.022(4) 0.027(4) 0.032(4) 0.015(3) 0.006(3) 0.003(3)
C39 0.044(5) 0.049(5) 0.037(5) 0.024(4) 0.018(4) 0.025(4)
C40 0.093(8) 0.101(8) 0.064(7) 0.028(5) 0.028(5) 0.071(6)
C41 0.131(10) 0.140(10) 0.104(9) 0.033(7) 0.039(7) 0.092(8)
C42 0.130(9) 0.110(8) 0.090(8) 0.042(7) 0.023(7) 0.083(7)
C43 0.062(6) 0.062(6) 0.037(5) 0.027(5) 0.018(5) 0.039(5)
C44 0.026(4) 0.025(4) 0.018(3) 0.005(3) 0.002(3) 0.005(3)
C45 0.030(4) 0.031(4) 0.019(4) -0.003(3) 0.009(3) 0.007(3)
C46 0.030(4) 0.053(6) 0.031(5) -0.004(4) 0.008(4) 0.002(4)
C47 0.032(5) 0.061(6) 0.033(5) -0.003(4) 0.003(4) -0.007(4)
C48 0.052(6) 0.094(9) 0.030(5) -0.004(5) 0.019(5) 0.002(6)
C49 0.045(6) 0.078(8) 0.028(5) -0.005(5) 0.017(4) -0.003(5)
O1 0.014(2) 0.012(2) 0.025(2) 0.0055(18) 0.0084(19) 0.0042(17)
O2 0.023(3) 0.019(3) 0.063(4) 0.015(2) 0.023(3) 0.012(2)
O3 0.024(3) 0.013(2) 0.054(4) 0.011(2) 0.022(3) 0.0065(19)
O4 0.023(3) 0.013(2) 0.049(3) 0.010(2) 0.017(2) 0.0090(19)
O5 0.038(3) 0.026(3) 0.023(3) 0.005(2) 0.000(2) -0.005(2)
O6 0.016(2) 0.024(3) 0.032(3) -0.010(2) 0.005(2) -0.001(2)
O7 0.026(3) 0.028(3) 0.025(3) 0.013(2) 0.013(2) 0.010(2)
O8 0.039(3) 0.033(3) 0.030(3) 0.014(2) 0.019(3) 0.019(2)
O9 0.039(3) 0.032(3) 0.020(2) 0.011(2) 0.017(2) 0.018(2)
O10 0.031(3) 0.051(4) 0.020(3) 0.001(2) 0.000(2) 0.005(3)
O11 0.032(3) 0.028(3) 0.030(3) 0.008(2) 0.011(2) 0.013(2)
O12 0.020(2) 0.026(3) 0.016(2) 0.0087(19) 0.0086(19) 0.0072(19)
O13 0.076(5) 0.029(3) 0.019(3) 0.002(2) 0.007(3) 0.014(3)
O14 0.032(3) 0.023(3) 0.020(3) 0.001(2) 0.010(2) 0.006(2)
O15 0.035(3) 0.040(3) 0.039(3) 0.019(3) 0.011(3) 0.018(3)
O16 0.052(4) 0.030(3) 0.035(3) 0.016(2) 0.015(3) -0.001(3)
O17 0.027(3) 0.031(3) 0.027(3) -0.005(2) 0.006(2) -0.003(2)
O18 0.037(3) 0.045(3) 0.020(3) 0.003(2) 0.014(2) 0.020(3)
O19 0.016(2) 0.013(2) 0.019(2) 0.0070(17) 0.0078(18) 0.0053(17)
O20 0.011(2) 0.013(2) 0.017(2) 0.0043(17) 0.0058(17) 0.0032(16)
O21 0.010(2) 0.017(2) 0.014(2) 0.0060(16) 0.0052(16) 0.0060(16)
O22 0.018(2) 0.021(2) 0.024(2) 0.0104(19) 0.013(2) 0.0098(18)
N1 0.019(3) 0.014(3) 0.040(4) 0.005(2) 0.015(3) 0.001(2)
N2 0.053(6) 0.135(10) 0.019(4) 0.021(5) 0.010(4) 0.021(6)
N3 0.092(8) 0.069(6) 0.029(4) 0.020(4) 0.024(5) 0.025(5)
N4 0.102(8) 0.060(6) 0.019(4) 0.009(4) 0.024(4) 0.022(5)
N5 0.066(6) 0.045(5) 0.021(4) 0.006(3) 0.006(3) 0.025(4)
N6 0.060(5) 0.039(4) 0.018(3) 0.007(3) 0.004(3) 0.020(4)
N7 0.117(9) 0.093(8) 0.039(5) 0.039(5) 0.025(6) 0.072(7)
N8 0.047(5) 0.057(5) 0.028(4) -0.006(4) 0.003(3) 0.003(4)
OW 0.077(11) 0.050(9) 0.053(10) 0.011(7) 0.023(8) 0.015(8)

loop_
_atom_type_symbol
_atom_type_description
_atom_type_scat_dispersion_real
_atom_type_scat_dispersion_imag
_atom_type_scat_source
C C 0.0033 0.0016 'International Tables Vol C Tables 4.2.6.8 and 6.1.1.4'
H H 0.0000 0.0000 'International Tables Vol C Tables 4.2.6.8 and 6.1.1.4'
N N 0.0061 0.0033 'International Tables Vol C Tables 4.2.6.8 and 6.1.1.4'
O O 0.0106 0.0060 'International Tables Vol C Tables 4.2.6.8 and 6.1.1.4'
Cu Cu 0.3201 1.2651 'International Tables Vol C Tables 4.2.6.8 and 6.1.1.4'
I I -0.4742 1.8119 'International Tables Vol C Tables 4.2.6.8 and 6.1.1.4'
Er Er -0.2586 4.9576 'International Tables Vol C Tables 4.2.6.8 and 6.1.1.4'

loop_
_geom_angle_atom_site_label_1
_geom_angle_atom_site_label_2
_geom_angle_atom_site_label_3
_geom_angle
_geom_angle_site_symmetry_1
_geom_angle_site_symmetry_3
_geom_angle_publ_flag
O19 Er1 O4 83.11(17) . 2_757 ?
O19 Er1 O7 139.84(17) . 2_747 ?
O4 Er1 O7 96.53(19) 2_757 2_747 ?
O19 Er1 O21 73.33(15) . . ?
O4 Er1 O21 143.60(17) 2_757 . ?
O7 Er1 O21 84.83(16) 2_747 . ?
O19 Er1 O5 78.02(18) . . ?
O4 Er1 O5 84.7(2) 2_757 . ?
O7 Er1 O5 142.11(19) 2_747 . ?
O21 Er1 O5 115.97(17) . . ?
O19 Er1 O1 126.25(15) . . ?
O4 Er1 O1 144.19(16) 2_757 . ?
O7 Er1 O1 74.33(17) 2_747 . ?
O21 Er1 O1 71.22(14) . . ?
O5 Er1 O1 82.72(19) . . ?
O19 Er1 N1 145.03(18) . . ?
O4 Er1 N1 78.61(19) 2_757 . ?
O7 Er1 N1 72.3(2) 2_747 . ?
O21 Er1 N1 135.03(17) . . ?
O5 Er1 N1 70.9(2) . . ?
O1 Er1 N1 65.59(17) . . ?
O19 Er1 O12 69.32(15) . . ?
O4 Er1 O12 72.33(17) 2_757 . ?
O7 Er1 O12 72.37(16) 2_747 . ?
O21 Er1 O12 73.53(15) . . ?
O5 Er1 O12 141.70(18) . . ?
O1 Er1 O12 132.94(15) . . ?
N1 Er1 O12 130.59(19) . . ?
O19 Er1 O6 63.18(15) . . ?
O4 Er1 O6 124.69(18) 2_757 . ?
O7 Er1 O6 137.70(16) 2_747 . ?
O21 Er1 O6 68.02(14) . . ?
O5 Er1 O6 47.96(16) . . ?
O1 Er1 O6 66.65(15) . . ?
N1 Er1 O6 104.26(18) . . ?
O12 Er1 O6 125.11(14) . . ?
O19 Er1 Er3 41.51(11) . . ?
O4 Er1 Er3 124.59(13) 2_757 . ?
O7 Er1 Er3 124.95(13) 2_747 . ?
O21 Er1 Er3 40.18(10) . . ?
O5 Er1 Er3 82.34(13) . . ?
O1 Er1 Er3 86.66(11) . . ?
N1 Er1 Er3 143.07(15) . . ?
O12 Er1 Er3 86.04(11) . . ?
O6 Er1 Er3 39.76(10) . . ?
O19 Er1 Er2 33.69(11) . . ?
O4 Er1 Er2 71.02(13) 2_757 . ?
O7 Er1 Er2 108.34(13) 2_747 . ?
O21 Er1 Er2 74.05(10) . . ?
O5 Er1 Er2 107.80(15) . . ?
O1 Er1 Er2 144.79(10) . . ?
N1 Er1 Er2 149.54(14) . . ?
O12 Er1 Er2 36.10(10) . . ?
O6 Er1 Er2 95.06(10) . . ?
Er3 Er1 Er2 62.567(8) . . ?
O19 Er1 Er3 102.46(11) . 2_747 ?
O4 Er1 Er3 168.16(14) 2_757 2_747 ?
O7 Er1 Er3 72.42(12) 2_747 2_747 ?
O21 Er1 Er3 33.85(10) . 2_747 ?
O5 Er1 Er3 106.60(15) . 2_747 ?
O1 Er1 Er3 38.03(10) . 2_747 ?
N1 Er1 Er3 101.37(14) . 2_747 ?
O12 Er1 Er3 99.64(11) . 2_747 ?
O6 Er1 Er3 66.97(10) . 2_747 ?
Er3 Er1 Er3 61.974(15) . 2_747 ?
Er2 Er1 Er3 107.848(15) . 2_747 ?
O12 Er2 O19 72.59(16) . . ?
O12 Er2 O3 74.53(17) . 2_757 ?
O19 Er2 O3 78.01(17) . 2_757 ?
O12 Er2 O20 100.97(16) . . ?
O19 Er2 O20 69.22(15) . . ?
O3 Er2 O20 146.57(17) 2_757 . ?
O12 Er2 O15 89.37(19) . . ?
O19 Er2 O15 148.15(19) . . ?
O3 Er2 O15 71.9(2) 2_757 . ?
O20 Er2 O15 141.57(18) . . ?
O12 Er2 O14 76.16(17) . . ?
O19 Er2 O14 126.80(17) . . ?
O3 Er2 O14 132.05(19) 2_757 . ?
O20 Er2 O14 75.99(17) . . ?
O15 Er2 O14 70.7(2) . . ?
O12 Er2 O22 148.52(16) . 2_647 ?
O19 Er2 O22 128.34(16) . 2_647 ?
O3 Er2 O22 128.16(16) 2_757 2_647 ?
O20 Er2 O22 71.92(15) . 2_647 ?
O15 Er2 O22 80.02(19) . 2_647 ?
O14 Er2 O22 72.36(17) . 2_647 ?
O12 Er2 O18 135.18(19) . 2_647 ?
O19 Er2 O18 70.66(17) . 2_647 ?
O3 Er2 O18 73.5(2) 2_757 2_647 ?
O20 Er2 O18 89.17(18) . 2_647 ?
O15 Er2 O18 109.3(2) . 2_647 ?
O14 Er2 O18 148.0(2) . 2_647 ?
O22 Er2 O18 76.15(18) 2_647 2_647 ?
O12 Er2 Er4 136.07(12) . . ?
O19 Er2 Er4 93.38(11) . . ?
O3 Er2 Er4 144.45(14) 2_757 . ?
O20 Er2 Er4 36.66(10) . . ?
O15 Er2 Er4 117.18(15) . . ?
O14 Er2 Er4 80.55(13) . . ?
O22 Er2 Er4 37.73(11) 2_647 . ?
O18 Er2 Er4 71.08(15) 2_647 . ?
O12 Er2 Er1 40.59(12) . . ?
O19 Er2 Er1 32.50(11) . . ?
O3 Er2 Er1 68.61(12) 2_757 . ?
O20 Er2 Er1 86.31(10) . . ?
O15 Er2 Er1 122.23(15) . . ?
O14 Er2 Er1 108.99(13) . . ?
O22 Er2 Er1 157.36(11) 2_647 . ?
O18 Er2 Er1 97.93(14) 2_647 . ?
Er4 Er2 Er1 119.635(10) . . ?
O12 Er2 Er3 83.15(12) . . ?
O19 Er2 Er3 36.24(11) . . ?
O3 Er2 Er3 114.26(13) 2_757 . ?
O20 Er2 Er3 33.39(10) . . ?
O15 Er2 Er3 168.41(15) . . ?
O14 Er2 Er3 98.77(13) . . ?
O22 Er2 Er3 101.88(11) 2_647 . ?
O18 Er2 Er3 82.20(14) 2_647 . ?
Er4 Er2 Er3 64.174(15) . . ?
Er1 Er2 Er3 55.492(13) . . ?
O6 Er3 O20 139.92(18) . . ?
O6 Er3 O9 81.88(19) . . ?
O20 Er3 O9 83.98(17) . . ?
O6 Er3 O21 71.85(17) . 2_747 ?
O20 Er3 O21 138.32(15) . 2_747 ?
O9 Er3 O21 135.25(17) . 2_747 ?
O6 Er3 O21 78.43(18) . . ?
O20 Er3 O21 88.64(15) . . ?
O9 Er3 O21 139.28(16) . . ?
O21 Er3 O21 70.02(17) 2_747 . ?
O6 Er3 O19 71.28(18) . . ?
O20 Er3 O19 68.65(15) . . ?
O9 Er3 O19 70.53(16) . . ?
O21 Er3 O19 129.32(15) 2_747 . ?
O21 Er3 O19 69.50(15) . . ?
O6 Er3 O8 93.7(2) . . ?
O20 Er3 O8 115.18(17) . . ?
O9 Er3 O8 68.06(17) . . ?
O21 Er3 O8 78.01(16) 2_747 . ?
O21 Er3 O8 147.97(16) . . ?
O19 Er3 O8 137.51(16) . . ?
O6 Er3 O1 142.01(17) . 2_747 ?
O20 Er3 O1 76.02(15) . 2_747 ?
O9 Er3 O1 122.15(17) . 2_747 ?
O21 Er3 O1 70.66(15) 2_747 2_747 ?
O21 Er3 O1 94.35(15) . 2_747 ?
O19 Er3 O1 141.06(15) . 2_747 ?
O8 Er3 O1 72.78(17) . 2_747 ?
O6 Er3 Er1 53.53(15) . . ?
O20 Er3 Er1 93.43(11) . . ?
O9 Er3 Er1 101.43(13) . . ?
O21 Er3 Er1 91.42(11) 2_747 . ?
O21 Er3 Er1 39.02(10) . . ?
O19 Er3 Er1 38.23(10) . . ?
O8 Er3 Er1 147.18(14) . . ?
O1 Er3 Er1 133.01(11) 2_747 . ?
O6 Er3 Er3 71.81(13) . 2_747 ?
O20 Er3 Er3 116.06(11) . 2_747 ?
O9 Er3 Er3 153.68(14) . 2_747 ?
O21 Er3 Er3 35.19(10) 2_747 2_747 ?
O21 Er3 Er3 34.83(10) . 2_747 ?
O19 Er3 Er3 99.80(10) . 2_747 ?
O8 Er3 Er3 113.18(13) . 2_747 ?
O1 Er3 Er3 81.10(10) 2_747 2_747 ?
Er1 Er3 Er3 62.525(11) . 2_747 ?
O6 Er3 Er1 103.98(13) . 2_747 ?
O20 Er3 Er1 112.42(10) . 2_747 ?
O9 Er3 Er1 135.05(13) . 2_747 ?
O21 Er3 Er1 33.27(10) 2_747 2_747 ?
O21 Er3 Er1 84.54(10) . 2_747 ?
O19 Er3 Er1 154.04(10) . 2_747 ?
O8 Er3 Er1 67.11(12) . 2_747 ?
O1 Er3 Er1 38.05(10) 2_747 2_747 ?
Er1 Er3 Er1 118.026(15) . 2_747 ?
Er3 Er3 Er1 55.501(10) 2_747 2_747 ?
O6 Er3 Er2 105.86(15) . . ?
O20 Er3 Er2 34.32(11) . . ?
O9 Er3 Er2 78.62(13) . . ?
O21 Er3 Er2 142.75(10) 2_747 . ?
O21 Er3 Er2 73.11(10) . . ?
O19 Er3 Er2 34.75(11) . . ?
O8 Er3 Er2 138.37(13) . . ?
O1 Er3 Er2 107.50(11) 2_747 . ?
Er1 Er3 Er2 61.940(14) . . ?
Er3 Er3 Er2 107.794(18) 2_747 . ?
Er1 Er3 Er2 137.816(12) 2_747 . ?
O17 Er4 O10 161.3(2) . . ?
O17 Er4 O16 79.6(2) . 2_647 ?
O10 Er4 O16 81.7(2) . 2_647 ?
O17 Er4 O22 100.36(19) . . ?
O10 Er4 O22 77.6(2) . . ?
O16 Er4 O22 78.7(2) 2_647 . ?
O17 Er4 O20 106.24(18) . . ?
O10 Er4 O20 88.89(19) . . ?
O16 Er4 O20 148.8(2) 2_647 . ?
O22 Er4 O20 128.32(16) . . ?
O17 Er4 O2 83.2(2) . 2_747 ?
O10 Er4 O2 90.7(2) . 2_747 ?
O16 Er4 O2 76.5(2) 2_647 2_747 ?
O22 Er4 O2 153.80(19) . 2_747 ?
O20 Er4 O2 73.97(17) . 2_747 ?
O17 Er4 O22 78.7(2) . 2_647 ?
O10 Er4 O22 117.0(2) . 2_647 ?
O16 Er4 O22 137.1(2) 2_647 2_647 ?
O22 Er4 O22 69.48(19) . 2_647 ?
O20 Er4 O22 73.41(15) . 2_647 ?
O2 Er4 O22 136.12(19) 2_747 2_647 ?
O17 Er4 Er2 102.78(15) . . ?
O10 Er4 Er2 95.97(17) . . ?
O16 Er4 Er2 172.62(17) 2_647 . ?
O22 Er4 Er2 94.02(12) . . ?
O20 Er4 Er2 37.52(11) . . ?
O2 Er4 Er2 110.65(14) 2_747 . ?
O22 Er4 Er2 38.43(11) 2_647 . ?
O17 Er4 Er4 89.31(15) . 2_647 ?
O10 Er4 Er4 98.62(16) . 2_647 ?
O16 Er4 Er4 109.31(17) 2_647 2_647 ?
O22 Er4 Er4 35.08(12) . 2_647 ?
O20 Er4 Er4 101.47(11) . 2_647 ?
O2 Er4 Er4 169.59(16) 2_747 2_647 ?
O22 Er4 Er4 34.40(11) 2_647 2_647 ?
Er2 Er4 Er4 63.994(16) . 2_647 ?
Cu1' Cu1 N2 77.1(7) . . ?
Cu1' Cu1 Cu4 100.2(6) . 1_656 ?
N2 Cu1 Cu4 169.9(5) . 1_656 ?
Cu1' Cu1 I1 66.5(6) . 1_656 ?
N2 Cu1 I1 120.3(4) . 1_656 ?
Cu4 Cu1 I1 66.24(14) 1_656 1_656 ?
Cu1' Cu1 I3 70.4(7) . 1_656 ?
N2 Cu1 I3 103.9(4) . 1_656 ?
Cu4 Cu1 I3 66.15(16) 1_656 1_656 ?
I1 Cu1 I3 106.09(17) 1_656 1_656 ?
Cu1' Cu1 I2 160.2(6) . 1_656 ?
N2 Cu1 I2 122.4(4) . 1_656 ?
Cu4 Cu1 I2 60.01(14) 1_656 1_656 ?
I1 Cu1 I2 102.32(18) 1_656 1_656 ?
I3 Cu1 I2 98.87(19) 1_656 1_656 ?
Cu1 Cu1' N2 79.6(7) . . ?
Cu1 Cu1' I1 96.2(7) . 1_656 ?
N2 Cu1' I1 131.9(4) . 1_656 ?
Cu1 Cu1' Cu4 61.5(5) . 1_656 ?
N2 Cu1' Cu4 139.9(5) . 1_656 ?
I1 Cu1' Cu4 66.00(11) 1_656 1_656 ?
Cu1 Cu1' I3 92.5(7) . 1_656 ?
N2 Cu1' I3 110.2(3) . 1_656 ?
I1 Cu1' I3 117.87(14) 1_656 1_656 ?
Cu4 Cu1' I3 65.30(12) 1_656 1_656 ?
N3 Cu2 N4 149.4(4) 2_748 . ?
N3 Cu2 I4 107.9(3) 2_748 2_647 ?
N4 Cu2 I4 99.3(3) . 2_647 ?
N3 Cu2 I3 95.3(3) 2_748 1_656 ?
N4 Cu2 I3 100.4(3) . 1_656 ?
I4 Cu2 I3 85.78(6) 2_647 1_656 ?
N6 Cu3 N5 130.4(3) 2_646 . ?
N6 Cu3 I1 114.1(2) 2_646 . ?
N5 Cu3 I1 110.3(2) . . ?
N6 Cu3 I2 97.4(3) 2_646 . ?
N5 Cu3 I2 96.3(3) . . ?
I1 Cu3 I2 99.16(7) . . ?
N7 Cu4 Cu1 163.6(3) . 1_454 ?
N7 Cu4 Cu1' 146.5(3) . 1_454 ?
Cu1 Cu4 Cu1' 18.34(13) 1_454 1_454 ?
N7 Cu4 I2 122.2(3) . . ?
Cu1 Cu4 I2 71.65(15) 1_454 . ?
Cu1' Cu4 I2 89.98(11) 1_454 . ?
N7 Cu4 I1 114.0(4) . . ?
Cu1 Cu4 I1 64.66(16) 1_454 . ?
Cu1' Cu4 I1 56.33(11) 1_454 . ?
I2 Cu4 I1 108.31(8) . . ?
N7 Cu4 I3 100.5(3) . . ?
Cu1 Cu4 I3 65.52(18) 1_454 . ?
Cu1' Cu4 I3 58.49(12) 1_454 . ?
I2 Cu4 I3 104.96(8) . . ?
I1 Cu4 I3 104.78(6) . . ?
N8 Cu5 Cu5 137.9(3) . 2_536 ?
N8 Cu5 I4 115.6(3) . 2_536 ?
Cu5 Cu5 I4 61.72(6) 2_536 2_536 ?
N8 Cu5 I4 107.6(3) . . ?
Cu5 Cu5 I4 59.18(7) 2_536 . ?
I4 Cu5 I4 120.90(6) 2_536 . ?
N8 Cu5 I3 102.5(3) . 1_545 ?
Cu5 Cu5 I3 119.50(8) 2_536 1_545 ?
I4 Cu5 I3 100.90(6) 2_536 1_545 ?
I4 Cu5 I3 107.18(6) . 1_545 ?
Cu1' I1 Cu3 88.26(12) 1_454 . ?
Cu1' I1 Cu1 17.32(13) 1_454 1_454 ?
Cu3 I1 Cu1 71.89(14) . 1_454 ?
Cu1' I1 Cu4 57.68(11) 1_454 . ?
Cu3 I1 Cu4 75.33(7) . . ?
Cu1 I1 Cu4 49.10(12) 1_454 . ?
Cu4 I2 Cu1 48.35(10) . 1_454 ?
Cu4 I2 Cu3 71.54(6) . . ?
Cu1 I2 Cu3 64.86(14) 1_454 . ?
Cu1' I3 Cu5 107.89(11) 1_454 1_565 ?
Cu1' I3 Cu1 17.07(11) 1_454 1_454 ?
Cu5 I3 Cu1 124.62(13) 1_565 1_454 ?
Cu1' I3 Cu4 56.22(10) 1_454 . ?
Cu5 I3 Cu4 135.98(6) 1_565 . ?
Cu1 I3 Cu4 48.33(11) 1_454 . ?
Cu1' I3 Cu2 144.80(9) 1_454 1_454 ?
Cu5 I3 Cu2 84.78(6) 1_565 1_454 ?
Cu1 I3 Cu2 134.62(12) 1_454 1_454 ?
Cu4 I3 Cu2 133.45(7) . 1_454 ?
Cu5 I4 Cu5 59.10(6) 2_536 . ?
Cu5 I4 Cu2 88.54(6) 2_536 2_647 ?
Cu5 I4 Cu2 112.90(6) . 2_647 ?
O2 C1 O1 125.7(6) . . ?
O2 C1 C3 117.1(6) . . ?
O1 C1 C3 117.0(6) . . ?
O4 C2 O3 127.6(6) . . ?
O4 C2 C5 117.1(6) . . ?
O3 C2 C5 115.2(6) . . ?
N1 C3 C7 122.2(6) . . ?
N1 C3 C1 116.6(6) . . ?
C7 C3 C1 121.2(6) . . ?
N1 C4 C5 124.2(7) . . ?
C4 C5 C6 118.3(7) . . ?
C4 C5 C2 119.7(6) . . ?
C6 C5 C2 122.0(6) . . ?
C5 C6 C7 118.5(7) . . ?
C3 C7 C6 119.0(7) . . ?
O6 C8 O5 122.3(7) . . ?
O6 C8 C9 118.0(7) . . ?
O5 C8 C9 119.7(6) . . ?
C13 C9 C10 119.2(8) . . ?
C13 C9 C8 121.5(8) . . ?
C10 C9 C8 119.3(7) . . ?
C11 C10 C9 119.7(10) . . ?
N2 C11 C10 123.3(11) . . ?
N2 C12 C13 121.8(10) . . ?
C9 C13 C12 117.9(11) . . ?
O8 C14 O7 126.7(7) . . ?
O8 C14 C15 119.7(7) . . ?
O7 C14 C15 113.6(7) . . ?
C16 C15 C19 118.3(8) . . ?
C16 C15 C14 120.7(7) . . ?
C19 C15 C14 120.8(8) . . ?
C15 C16 C17 120.5(9) . . ?
N3 C17 C16 122.6(10) . . ?
N3 C18 C19 123.5(9) . . ?
C15 C19 C18 117.6(10) . . ?
O9 C20 O10 125.8(7) . . ?
O9 C20 C21 116.6(7) . . ?
O10 C20 C21 117.6(7) . . ?
C25 C21 C22 118.1(8) . . ?
C25 C21 C20 119.5(7) . . ?
C22 C21 C20 122.4(8) . . ?
C21 C22 C23 119.3(10) . . ?
N4 C23 C22 122.6(10) . . ?
N4 C24 C25 122.4(10) . . ?
C21 C25 C24 119.9(9) . . ?
O11 C26 O12 124.5(7) . . ?
O11 C26 C27 119.1(6) . . ?
O12 C26 C27 116.4(6) . . ?
C31 C27 C28 116.4(7) . . ?
C31 C27 C26 123.1(6) . . ?
C28 C27 C26 120.5(7) . . ?
C29 C28 C27 120.2(8) . . ?
N5 C29 C28 123.5(8) . . ?
N5 C30 C31 123.8(9) . . ?
C30 C31 C27 119.4(8) . . ?
O13 C32 O14 127.8(7) . . ?
O13 C32 C33 116.9(7) . . ?
O14 C32 C33 115.3(7) . . ?
C37 C33 C34 117.8(7) . . ?
C37 C33 C32 121.7(7) . . ?
C34 C33 C32 120.5(7) . . ?
C35 C34 C33 119.0(8) . . ?
N6 C35 C34 123.0(8) . . ?
N6 C36 C37 123.5(8) . . ?
C36 C37 C33 119.7(8) . . ?
O15 C38 O16 124.2(7) . . ?
O15 C38 C39 118.8(7) . . ?
O16 C38 C39 116.9(8) . . ?
C40 C39 C43 119.2(9) . . ?
C40 C39 C38 120.8(9) . . ?
C43 C39 C38 120.0(8) . . ?
C39 C40 C41 120.2(14) . . ?
C40 C41 C42 116.3(15) . . ?
N7 C42 C41 123.5(13) . . ?
N7 C43 C39 122.9(9) . . ?
O17 C44 O18 124.9(7) . . ?
O17 C44 C45 116.6(7) . . ?
O18 C44 C45 118.4(7) . . ?
C46 C45 C49 118.2(8) . . ?
C46 C45 C44 124.0(7) . . ?
C49 C45 C44 117.7(8) . . ?
C45 C46 C47 119.8(9) . . ?
N8 C47 C46 123.3(9) . . ?
N8 C48 C49 124.4(9) . . ?
C48 C49 C45 118.1(9) . . ?
C1 O1 Er3 126.0(4) . 2_747 ?
C1 O1 Er1 121.3(4) . . ?
Er3 O1 Er1 103.92(16) 2_747 . ?
C1 O2 Er4 149.1(5) . 2_747 ?
C2 O3 Er2 135.8(4) . 2_757 ?
C2 O4 Er1 135.5(4) . 2_757 ?
C8 O5 Er1 106.1(4) . . ?
C8 O6 Er3 143.4(5) . . ?
C8 O6 Er1 83.6(5) . . ?
Er3 O6 Er1 86.71(17) . . ?
C14 O7 Er1 134.4(5) . 2_747 ?
C14 O8 Er3 138.2(5) . . ?
C20 O9 Er3 129.8(5) . . ?
C20 O10 Er4 138.2(5) . . ?
C26 O12 Er2 126.2(4) . . ?
C26 O12 Er1 121.2(4) . . ?
Er2 O12 Er1 103.31(17) . . ?
C32 O14 Er2 138.1(5) . . ?
C38 O15 Er2 115.9(5) . . ?
C38 O16 Er4 134.4(5) . 2_647 ?
C44 O17 Er4 123.8(5) . . ?
C44 O18 Er2 152.4(5) . 2_647 ?
Er1 O19 Er2 113.81(19) . . ?
Er1 O19 Er3 100.26(16) . . ?
Er2 O19 Er3 109.00(17) . . ?
Er3 O20 Er4 122.07(19) . . ?
Er3 O20 Er2 112.29(17) . . ?
Er4 O20 Er2 105.83(16) . . ?
Er1 O21 Er3 112.88(17) . 2_747 ?
Er1 O21 Er3 100.80(16) . . ?
Er3 O21 Er3 109.98(17) 2_747 . ?
Er4 O22 Er4 110.52(18) . 2_647 ?
Er4 O22 Er2 117.04(19) . 2_647 ?
Er4 O22 Er2 103.84(17) 2_647 2_647 ?
C4 N1 C3 117.7(6) . . ?
C4 N1 Er1 124.2(5) . . ?
C3 N1 Er1 118.0(4) . . ?
C11 N2 C12 118.0(9) . . ?
C11 N2 Cu1' 131.1(10) . . ?
C12 N2 Cu1' 110.4(9) . . ?
C11 N2 Cu1 108.5(9) . . ?
C12 N2 Cu1 133.5(9) . . ?
Cu1' N2 Cu1 23.31(17) . . ?
C18 N3 C17 117.4(9) . . ?
C18 N3 Cu2 122.6(7) . 2_748 ?
C17 N3 Cu2 120.0(8) . 2_748 ?
C23 N4 C24 117.6(8) . . ?
C23 N4 Cu2 123.9(7) . . ?
C24 N4 Cu2 118.5(8) . . ?
C29 N5 C30 116.6(8) . . ?
C29 N5 Cu3 118.9(6) . . ?
C30 N5 Cu3 122.8(7) . . ?
C36 N6 C35 116.8(7) . . ?
C36 N6 Cu3 121.8(6) . 2_646 ?
C35 N6 Cu3 119.8(6) . 2_646 ?
C43 N7 C42 117.6(11) . . ?
C43 N7 Cu4 120.0(8) . . ?
C42 N7 Cu4 121.8(9) . . ?
C47 N8 C48 116.1(8) . . ?
C47 N8 Cu5 125.5(7) . . ?
C48 N8 Cu5 118.4(7) . . ?

loop_
_geom_bond_atom_site_label_1
_geom_bond_atom_site_label_2
_geom_bond_distance
_geom_bond_site_symmetry_2
_geom_bond_publ_flag
Er1 O19 2.255(4) . ?
Er1 O4 2.293(5) 2_757 ?
Er1 O7 2.294(5) 2_747 ?
Er1 O21 2.298(4) . ?
Er1 O5 2.414(5) . ?
Er1 O1 2.451(4) . ?
Er1 N1 2.505(6) . ?
Er1 O12 2.567(5) . ?
Er1 O6 2.888(6) . ?
Er1 Er3 3.5851(7) . ?
Er1 Er2 3.8392(9) . ?
Er1 Er3 3.8595(7) 2_747 ?
Er2 O12 2.324(5) . ?
Er2 O19 2.328(4) . ?
Er2 O3 2.352(5) 2_757 ?
Er2 O20 2.353(4) . ?
Er2 O15 2.355(6) . ?
Er2 O14 2.368(5) . ?
Er2 O22 2.380(5) 2_647 ?
Er2 O18 2.400(5) 2_647 ?
Er2 Er4 3.7173(7) . ?
Er2 Er3 3.8614(6) . ?
Er3 O6 2.297(5) . ?
Er3 O20 2.297(4) . ?
Er3 O9 2.327(5) . ?
Er3 O21 2.334(4) 2_747 ?
Er3 O21 2.355(4) . ?
Er3 O19 2.415(4) . ?
Er3 O8 2.433(5) . ?
Er3 O1 2.450(4) 2_747 ?
Er3 Er3 3.8400(8) 2_747 ?
Er3 Er1 3.8595(7) 2_747 ?
Er4 O17 2.250(5) . ?
Er4 O10 2.282(5) . ?
Er4 O16 2.286(6) 2_647 ?
Er4 O22 2.303(4) . ?
Er4 O20 2.307(4) . ?
Er4 O2 2.316(5) 2_747 ?
Er4 O22 2.343(5) 2_647 ?
Er4 Er4 3.8175(8) 2_647 ?
Cu1 Cu1' 0.809(5) . ?
Cu1 N2 2.011(10) . ?
Cu1 Cu4 2.259(5) 1_656 ?
Cu1 I1 2.701(6) 1_656 ?
Cu1 I3 2.752(7) 1_656 ?
Cu1 I2 2.869(6) 1_656 ?
Cu1' N2 1.993(9) . ?
Cu1' I1 2.492(4) 1_656 ?
Cu1' Cu4 2.530(4) 1_656 ?
Cu1' I3 2.595(5) 1_656 ?
Cu2 N3 1.946(8) 2_748 ?
Cu2 N4 1.955(8) . ?
Cu2 I4 2.985(2) 2_647 ?
Cu2 I3 3.072(3) 1_656 ?
Cu3 N6 1.996(7) 2_646 ?
Cu3 N5 2.001(8) . ?
Cu3 I1 2.6785(17) . ?
Cu3 I2 3.015(2) . ?
Cu4 N7 1.998(9) . ?
Cu4 Cu1 2.259(5) 1_454 ?
Cu4 Cu1' 2.530(4) 1_454 ?
Cu4 I2 2.618(2) . ?
Cu4 I1 2.735(2) . ?
Cu4 I3 2.766(2) . ?
Cu5 N8 2.040(7) . ?
Cu5 Cu5 2.615(3) 2_536 ?
Cu5 I4 2.6174(18) 2_536 ?
Cu5 I4 2.6841(19) . ?
Cu5 I3 2.729(2) 1_545 ?
I1 Cu1' 2.492(4) 1_454 ?
I1 Cu1 2.701(6) 1_454 ?
I2 Cu1 2.869(6) 1_454 ?
I3 Cu1' 2.595(5) 1_454 ?
I3 Cu5 2.729(2) 1_565 ?
I3 Cu1 2.752(7) 1_454 ?
I3 Cu2 3.072(3) 1_454 ?
I4 Cu5 2.6174(18) 2_536 ?
I4 Cu2 2.985(2) 2_647 ?
C1 O2 1.246(8) . ?
C1 O1 1.280(8) . ?
C1 C3 1.493(9) . ?
C2 O4 1.244(9) . ?
C2 O3 1.257(8) . ?
C2 C5 1.518(9) . ?
C3 N1 1.338(9) . ?
C3 C7 1.384(10) . ?
C4 N1 1.319(9) . ?
C4 C5 1.372(10) . ?
C5 C6 1.377(11) . ?
C6 C7 1.385(11) . ?
C8 O6 1.251(8) . ?
C8 O5 1.258(9) . ?
C8 C9 1.503(10) . ?
C9 C13 1.363(11) . ?
C9 C10 1.373(12) . ?
C10 C11 1.356(14) . ?
C11 N2 1.312(16) . ?
C12 N2 1.351(18) . ?
C12 C13 1.405(15) . ?
C14 O8 1.230(9) . ?
C14 O7 1.262(9) . ?
C14 C15 1.522(10) . ?
C15 C16 1.358(12) . ?
C15 C19 1.390(12) . ?
C16 C17 1.381(12) . ?
C17 N3 1.332(14) . ?
C18 N3 1.328(14) . ?
C18 C19 1.406(14) . ?
C20 O9 1.236(9) . ?
C20 O10 1.260(9) . ?
C20 C21 1.509(10) . ?
C21 C25 1.352(12) . ?
C21 C22 1.363(13) . ?
C22 C23 1.392(14) . ?
C23 N4 1.321(15) . ?
C24 N4 1.328(14) . ?
C24 C25 1.386(12) . ?
C26 O11 1.226(9) . ?
C26 O12 1.298(8) . ?
C26 C27 1.494(10) . ?
C27 C31 1.383(11) . ?
C27 C28 1.392(10) . ?
C28 C29 1.363(13) . ?
C29 N5 1.324(12) . ?
C30 N5 1.337(11) . ?
C30 C31 1.372(12) . ?
C32 O13 1.230(10) . ?
C32 O14 1.250(9) . ?
C32 C33 1.536(10) . ?
C33 C37 1.379(11) . ?
C33 C34 1.388(12) . ?
C34 C35 1.380(12) . ?
C35 N6 1.347(11) . ?
C36 N6 1.340(11) . ?
C36 C37 1.365(12) . ?
C38 O15 1.232(10) . ?
C38 O16 1.255(10) . ?
C38 C39 1.487(11) . ?
C39 C40 1.369(15) . ?
C39 C43 1.381(13) . ?
C40 C41 1.39(2) . ?
C41 C42 1.40(2) . ?
C42 N7 1.358(18) . ?
C43 N7 1.325(12) . ?
C44 O17 1.245(9) . ?
C44 O18 1.250(9) . ?
C44 C45 1.510(10) . ?
C45 C46 1.368(12) . ?
C45 C49 1.384(12) . ?
C46 C47 1.373(12) . ?
C47 N8 1.337(13) . ?
C48 N8 1.338(13) . ?
C48 C49 1.379(13) . ?
O1 Er3 2.450(4) 2_747 ?
O2 Er4 2.316(5) 2_747 ?
O3 Er2 2.352(5) 2_757 ?
O4 Er1 2.293(5) 2_757 ?
O7 Er1 2.294(5) 2_747 ?
O16 Er4 2.286(5) 2_647 ?
O18 Er2 2.400(5) 2_647 ?
O21 Er3 2.334(4) 2_747 ?
O22 Er4 2.343(5) 2_647 ?
O22 Er2 2.380(5) 2_647 ?
N3 Cu2 1.946(8) 2_748 ?
N6 Cu3 1.996(7) 2_646 ?
